data_7223319
loop_
_publ_author_name
'Chen, Jianhua'
'Xiao, Manjun'
'Duan, Linrui'
'Wang, Qiong'
'Tan, Hua'
'Su, Ning'
'Liu, Yu'
'Yang, Renqiang'
'Zhu, Weiguo'

_publ_section_title
;
 Benzodi(pyridothiophene): a novel acceptor unit for application in
 A1-A-A1 type photovoltaic small molecules.
;
_journal_issue 3
_journal_name_full 'Physical chemistry chemical physics : PCCP'
_journal_page_first 1507
_journal_page_last 1515
_journal_paper_doi 10.1039/c5cp05474e
_journal_volume 18
_journal_year 2016
_chemical_formula_moiety 'C46 H68 N2 S2'
_chemical_formula_sum 'C46 H68 N2 S2'
_chemical_formula_weight 713.14
_space_group_crystal_system triclinic
_space_group_IT_number 2
_space_group_name_Hall '-P 1'
_space_group_name_H-M_alt 'P -1'
_symmetry_space_group_name_Hall '-P 1'
_symmetry_space_group_name_H-M 'P -1'
_atom_sites_solution_hydrogens geom
_atom_sites_solution_primary direct
_atom_sites_solution_secondary difmap
_audit_creation_date 2015-03-16
_audit_creation_method
;
  Olex2 1.2-ac2
  (compiled 2012.03.06 svn.r2239, GUI svn.r4109)
;
_audit_update_record
;
2015-05-06 # Formatted by publCIF
;
_cell_angle_alpha 84.894(2)
_cell_angle_beta 88.701(2)
_cell_angle_gamma 72.509(2)
_cell_formula_units_Z 1
_cell_length_a 5.51930(13)
_cell_length_b 8.7116(2)
_cell_length_c 23.1468(6)
_cell_measurement_reflns_used 3998
_cell_measurement_temperature 293(2)
_cell_measurement_theta_max 28.3960
_cell_measurement_theta_min 3.8590
_cell_volume 1057.26(5)
_computing_cell_refinement
;
CrysAlisPro, Agilent Technologies,
Version 1.171.36.32 (release 02-08-2013 CrysAlis171 .NET)
(compiled Aug  2 2013,16:46:58)
;
_computing_data_collection
;
CrysAlisPro, Agilent Technologies,
Version 1.171.36.32 (release 02-08-2013 CrysAlis171 .NET)
(compiled Aug  2 2013,16:46:58)
;
_computing_data_reduction
;
CrysAlisPro, Agilent Technologies,
Version 1.171.36.32 (release 02-08-2013 CrysAlis171 .NET)
(compiled Aug  2 2013,16:46:58)
;
_computing_molecular_graphics
;
O. V. Dolomanov, L. J. Bourhis, R. J. Gildea, J. A. K. Howard and H. Puschmann,
OLEX2: a complete structure solution, refinement and analysis program.
J. Appl. Cryst. (2009). 42, 339-341.
;
_computing_publication_material
;
O. V. Dolomanov, L. J. Bourhis, R. J. Gildea, J. A. K. Howard and H. Puschmann,
OLEX2: a complete structure solution, refinement and analysis program.
J. Appl. Cryst. (2009). 42, 339-341.
;
_computing_structure_refinement
;
XL, G.M. Sheldrick, Acta Cryst.
(2008). A64, 112-122
;
_computing_structure_solution
;
XS, G.M. Sheldrick, Acta Cryst.
(2008). A64, 112-122
;
_diffrn_ambient_temperature 293(2)
_diffrn_detector_area_resol_mean 15.9784
_diffrn_measured_fraction_theta_full 0.9979
_diffrn_measured_fraction_theta_max 0.8673
_diffrn_measurement_details
;
  1 omega    0.00   26.00   0.5000   35.0000
omega____ theta____ kappa____ phi______ frames
    -       18.1291   57.0000 -120.0000 52

  2 omega  -11.00   83.00   0.5000   35.0000
omega____ theta____ kappa____ phi______ frames
    -       18.1291   77.0000    0.0000 188

  3 omega   16.00   57.00   0.5000   35.0000
omega____ theta____ kappa____ phi______ frames
    -       18.1291  -99.0000  120.0000 82

  4 omega  -50.00   44.00   0.5000   35.0000
omega____ theta____ kappa____ phi______ frames
    -       18.1291  -77.0000 -120.0000 188

  5 omega  -40.00   46.00   0.5000   35.0000
omega____ theta____ kappa____ phi______ frames
    -       18.1291  -19.0000   60.0000 172

  6 omega   35.00   92.00   0.5000   35.0000
omega____ theta____ kappa____ phi______ frames
    -       18.1291  178.0000   90.0000 114
;
_diffrn_measurement_device_type 'SuperNova, Single source at offset, Eos'
_diffrn_measurement_method '\w scans'
_diffrn_orient_matrix_UB_11 -0.0098350000
_diffrn_orient_matrix_UB_12 0.0597447000
_diffrn_orient_matrix_UB_13 -0.0234750000
_diffrn_orient_matrix_UB_21 0.0218713000
_diffrn_orient_matrix_UB_22 0.0533308000
_diffrn_orient_matrix_UB_23 0.0193006000
_diffrn_orient_matrix_UB_31 0.1325930000
_diffrn_orient_matrix_UB_32 -0.0304716000
_diffrn_orient_matrix_UB_33 -0.0047909000
_diffrn_radiation_monochromator mirror
_diffrn_radiation_type 'Mo K\a'
_diffrn_radiation_wavelength 0.7107
_diffrn_reflns_av_R_equivalents 0.0181
_diffrn_reflns_av_unetI/netI 0.0319
_diffrn_reflns_limit_h_max 6
_diffrn_reflns_limit_h_min -6
_diffrn_reflns_limit_k_max 10
_diffrn_reflns_limit_k_min -10
_diffrn_reflns_limit_l_max 28
_diffrn_reflns_limit_l_min -28
_diffrn_reflns_number 8615
_diffrn_reflns_theta_full 26.37
_diffrn_reflns_theta_max 26.37
_diffrn_reflns_theta_min 3.46
_diffrn_source 'SuperNova (Mo) X-ray Source'
_diffrn_source_current n/a
_diffrn_source_voltage n/a
_exptl_absorpt_coefficient_mu 0.158
_exptl_absorpt_correction_T_max 1.00000
_exptl_absorpt_correction_T_min 0.79894
_exptl_absorpt_correction_type multi-scan
_exptl_absorpt_process_details
;
CrysAlisPro, Agilent Technologies,
Version 1.171.36.32 (release 02-08-2013 CrysAlis171 .NET)
(compiled Aug  2 2013,16:46:58)
Empirical absorption correction using spherical harmonics,
 implemented in SCALE3 ABSPACK scaling algorithm.
;
_exptl_crystal_colour
;
;
_exptl_crystal_density_diffrn 1.120
_exptl_crystal_density_method 'not measured'
_exptl_crystal_description
;
;
_exptl_crystal_F_000 390
_exptl_crystal_size_max 0.20
_exptl_crystal_size_mid 0.08
_exptl_crystal_size_min 0.05
_refine_diff_density_max 0.414
_refine_diff_density_min -0.418
_refine_diff_density_rms 0.057
_refine_ls_extinction_method none
_refine_ls_goodness_of_fit_ref 1.089
_refine_ls_hydrogen_treatment mixed
_refine_ls_matrix_type full
_refine_ls_number_parameters 228
_refine_ls_number_reflns 4291
_refine_ls_number_restraints 25
_refine_ls_restrained_S_all 1.120
_refine_ls_R_factor_all 0.0702
_refine_ls_R_factor_gt 0.0606
_refine_ls_shift/su_max 0.000
_refine_ls_shift/su_mean 0.000
_refine_ls_structure_factor_coef Fsqd
_refine_ls_weighting_details 'calc w=1/[\s^2^(Fo^2^)+(0.1018P)^2^+0.5124P] where P=(Fo^2^+2Fc^2^)/3'
_refine_ls_weighting_scheme calc
_refine_ls_wR_factor_gt 0.1855
_refine_ls_wR_factor_ref 0.1941
_reflns_number_gt 3654
_reflns_number_total 4291
_reflns_threshold_expression >2sigma(I)
_cod_data_source_file c5cp05474e2.cif
_cod_data_source_block 0314-cjh-3
_cod_depositor_comments 'Adding full bibliography for 7223319.cif.'
_cod_database_code 7223319
_chemical_oxdiff_formula CHNO
_chemical_oxdiff_usercomment CHNO
_reflns_odcompleteness_completeness 99.79
_reflns_odcompleteness_iscentric 1
_reflns_odcompleteness_theta 26.32

loop_
_space_group_symop_id
_space_group_symop_operation_xyz
1 'x, y, z'
2 '-x, -y, -z'

loop_
_atom_site_label
_atom_site_type_symbol
_atom_site_fract_x
_atom_site_fract_y
_atom_site_fract_z
_atom_site_U_iso_or_equiv
_atom_site_adp_type
_atom_site_occupancy
_atom_site_symmetry_multiplicity
_atom_site_calc_flag
_atom_site_refinement_flags
S1 S 0.78841(12) 0.87107(7) 0.03308(3) 0.0417(2) Uani 1 1 d .
N1 N 0.8595(4) 0.3484(2) 0.08695(8) 0.0341(4) Uani 1 1 d .
C1 C 0.4593(4) 0.6612(3) -0.02103(9) 0.0324(5) Uani 1 1 d .
H1 H 0.4330 0.7685 -0.0348 0.039 Uiso 1 1 calc R
C2 C 0.6400(4) 0.5915(3) 0.02232(9) 0.0309(5) Uani 1 1 d .
C3 C 0.6822(4) 0.4269(3) 0.04403(9) 0.0317(5) Uani 1 1 d .
C4 C 0.9990(4) 0.4274(3) 0.10880(9) 0.0332(5) Uani 1 1 d .
C5 C 0.9721(4) 0.5938(3) 0.09055(9) 0.0333(5) Uani 1 1 d .
C6 C 1.1086(5) 0.6979(3) 0.10930(10) 0.0396(5) Uani 1 1 d .
H6 H 1.2384 0.6652 0.1368 0.048 Uiso 1 1 calc R
C7 C 1.0268(5) 0.8482(3) 0.08251(11) 0.0445(6) Uani 1 1 d .
H7 H 1.0927 0.9310 0.0900 0.053 Uiso 1 1 calc R
C8 C 0.7924(4) 0.6734(3) 0.04845(9) 0.0321(5) Uani 1 1 d .
C9 C 1.1951(4) 0.3402(3) 0.15501(10) 0.0365(5) Uani 1 1 d .
H9 H 1.3502 0.3690 0.1448 0.044 Uiso 1 1 calc R
C10 C 1.2643(5) 0.1562(3) 0.15526(11) 0.0393(5) Uani 1 1 d .
H10A H 1.1205 0.1223 0.1697 0.047 Uiso 1 1 calc R
H10B H 1.2950 0.1272 0.1157 0.047 Uiso 1 1 calc R
C11 C 1.4980(5) 0.0639(3) 0.19212(13) 0.0497(7) Uani 1 1 d .
H11A H 1.6480 0.0804 0.1732 0.060 Uiso 1 1 calc R
H11B H 1.4829 0.1085 0.2295 0.060 Uiso 1 1 calc R
C12 C 1.5339(6) -0.1166(3) 0.20197(13) 0.0535(7) Uani 1 1 d .
H12A H 1.5336 -0.1587 0.1646 0.064 Uiso 1 1 calc R
H12B H 1.6996 -0.1687 0.2195 0.064 Uiso 1 1 calc R
C13 C 1.3343(6) -0.1628(4) 0.24011(13) 0.0614(8) Uani 1 1 d .
H13A H 1.1683 -0.1082 0.2232 0.074 Uiso 1 1 calc R
H13B H 1.3620 -0.2781 0.2398 0.074 Uiso 1 1 calc R
C14 C 1.3318(8) -0.1231(6) 0.30218(17) 0.0828(11) Uani 1 1 d .
H14A H 1.3080 -0.0083 0.3028 0.099 Uiso 1 1 calc R
H14B H 1.4954 -0.1806 0.3198 0.099 Uiso 1 1 calc R
C15 C 1.1250(11) -0.1670(8) 0.3378(2) 0.1180(18) Uani 1 1 d U
H15A H 0.9619 -0.1122 0.3195 0.142 Uiso 1 1 calc R
H15B H 1.1519 -0.2823 0.3382 0.142 Uiso 1 1 calc R
C16 C 1.118(2) -0.1233(16) 0.3981(5) 0.234(4) Uani 1 1 d U
H16A H 1.0931 -0.0081 0.3979 0.281 Uiso 1 1 calc R
H16B H 1.2796 -0.1797 0.4169 0.281 Uiso 1 1 calc R
C17 C 0.871(3) -0.174(2) 0.4376(6) 0.354(8) Uani 1 1 d U
H17A H 0.7798 -0.2200 0.4127 0.532 Uiso 1 1 calc R
H17B H 0.7567 -0.0782 0.4517 0.532 Uiso 1 1 calc R
H17C H 0.9416 -0.2506 0.4697 0.532 Uiso 1 1 calc R
C18 C 0.4326(15) 0.3219(13) 0.4342(3) 0.199(4) Uani 1 1 d U
H18A H 0.2674 0.3892 0.4214 0.299 Uiso 1 1 calc R
H18B H 0.4512 0.3286 0.4749 0.299 Uiso 1 1 calc R
H18C H 0.4511 0.2120 0.4271 0.299 Uiso 1 1 calc R
C19 C 0.6347(12) 0.3784(9) 0.4011(2) 0.128(2) Uani 1 1 d U
H19A H 0.6013 0.4930 0.4048 0.153 Uiso 1 1 calc R
H19B H 0.7984 0.3228 0.4190 0.153 Uiso 1 1 calc R
C20 C 0.6506(9) 0.3515(7) 0.33830(17) 0.1047(16) Uani 1 1 d .
H20A H 0.6801 0.2372 0.3348 0.126 Uiso 1 1 calc R
H20B H 0.4874 0.4087 0.3205 0.126 Uiso 1 1 calc R
C21 C 0.8498(8) 0.4030(6) 0.30517(15) 0.0792(11) Uani 1 1 d .
H21A H 1.0100 0.3552 0.3256 0.095 Uiso 1 1 calc R
H21B H 0.8094 0.5193 0.3052 0.095 Uiso 1 1 calc R
C22 C 0.8869(6) 0.3602(5) 0.24259(13) 0.0622(8) Uani 1 1 d .
H22A H 0.9119 0.2454 0.2415 0.075 Uiso 1 1 calc R
H22B H 0.7347 0.4179 0.2204 0.075 Uiso 1 1 calc R
C23 C 1.1117(5) 0.4022(3) 0.21493(11) 0.0448(6) Uani 1 1 d .
H23A H 1.2552 0.3600 0.2413 0.054 Uiso 1 1 calc R
H23B H 1.0724 0.5189 0.2111 0.054 Uiso 1 1 calc R

loop_
_atom_site_aniso_label
_atom_site_aniso_U_11
_atom_site_aniso_U_22
_atom_site_aniso_U_33
_atom_site_aniso_U_23
_atom_site_aniso_U_13
_atom_site_aniso_U_12
S1 0.0513(4) 0.0284(3) 0.0495(4) 0.0001(2) -0.0068(3) -0.0186(3)
N1 0.0383(10) 0.0314(10) 0.0340(9) -0.0001(8) -0.0023(8) -0.0131(8)
C1 0.0374(12) 0.0246(11) 0.0362(11) -0.0002(8) 0.0015(9) -0.0113(9)
C2 0.0347(11) 0.0272(11) 0.0329(11) -0.0040(8) 0.0028(9) -0.0121(9)
C3 0.0349(11) 0.0287(11) 0.0322(11) -0.0011(8) 0.0017(9) -0.0112(9)
C4 0.0359(12) 0.0349(12) 0.0315(11) -0.0023(9) 0.0011(9) -0.0147(9)
C5 0.0364(12) 0.0340(12) 0.0333(11) -0.0044(9) 0.0012(9) -0.0157(10)
C6 0.0438(13) 0.0423(14) 0.0385(12) -0.0037(10) -0.0018(10) -0.0215(11)
C7 0.0528(15) 0.0405(14) 0.0491(14) -0.0053(11) -0.0031(11) -0.0270(12)
C8 0.0369(12) 0.0278(11) 0.0343(11) -0.0033(9) 0.0033(9) -0.0137(9)
C9 0.0387(12) 0.0362(13) 0.0376(12) 0.0004(9) -0.0054(9) -0.0162(10)
C10 0.0412(13) 0.0379(13) 0.0406(12) -0.0003(10) -0.0056(10) -0.0152(10)
C11 0.0433(14) 0.0472(16) 0.0584(16) 0.0056(12) -0.0130(12) -0.0154(12)
C12 0.0527(16) 0.0431(15) 0.0599(17) 0.0024(12) -0.0113(13) -0.0082(12)
C13 0.072(2) 0.0502(18) 0.0634(18) 0.0093(14) -0.0131(15) -0.0238(15)
C14 0.087(3) 0.093(3) 0.073(2) -0.001(2) 0.001(2) -0.037(2)
C15 0.130(4) 0.149(5) 0.083(3) 0.009(3) 0.010(3) -0.058(4)
C16 0.232(8) 0.266(9) 0.210(7) -0.015(7) 0.006(7) -0.083(7)
C17 0.341(15) 0.428(18) 0.317(14) 0.010(13) 0.024(13) -0.163(13)
C18 0.156(6) 0.355(12) 0.112(5) 0.002(6) 0.037(5) -0.124(7)
C19 0.125(4) 0.196(6) 0.068(3) -0.004(3) 0.016(3) -0.060(4)
C20 0.099(3) 0.169(5) 0.062(2) -0.018(3) 0.013(2) -0.064(3)
C21 0.084(3) 0.106(3) 0.0532(18) -0.0163(19) 0.0112(17) -0.036(2)
C22 0.0632(19) 0.083(2) 0.0488(16) -0.0123(15) 0.0062(14) -0.0336(17)
C23 0.0529(15) 0.0446(15) 0.0396(13) -0.0030(11) -0.0081(11) -0.0185(12)

loop_
_atom_type_symbol
_atom_type_description
_atom_type_scat_dispersion_real
_atom_type_scat_dispersion_imag
_atom_type_scat_source
C C 0.0033 0.0016 'International Tables Vol C Tables 4.2.6.8 and 6.1.1.4'
H H 0.0000 0.0000 'International Tables Vol C Tables 4.2.6.8 and 6.1.1.4'
N N 0.0061 0.0033 'International Tables Vol C Tables 4.2.6.8 and 6.1.1.4'
S S 0.1246 0.1234 'International Tables Vol C Tables 4.2.6.8 and 6.1.1.4'

loop_
_geom_angle_atom_site_label_1
_geom_angle_atom_site_label_2
_geom_angle_atom_site_label_3
_geom_angle
_geom_angle_site_symmetry_1
_geom_angle_site_symmetry_3
C7 S1 C8 91.43(11) . .
C4 N1 C3 119.2(2) . .
C2 C1 H1 119.4 . .
C3 C1 H1 119.4 2_665 .
C3 C1 C2 121.2(2) 2_665 .
C1 C2 C3 120.0(2) . .
C1 C2 C8 124.8(2) . .
C3 C2 C8 115.2(2) . .
N1 C3 C1 117.7(2) . 2_665
N1 C3 C2 123.6(2) . .
C1 C3 C2 118.8(2) 2_665 .
N1 C4 C5 122.2(2) . .
N1 C4 C9 118.9(2) . .
C5 C4 C9 118.90(19) . .
C4 C5 C6 129.7(2) . .
C8 C5 C4 118.9(2) . .
C8 C5 C6 111.5(2) . .
C5 C6 H6 123.8 . .
C7 C6 C5 112.4(2) . .
C7 C6 H6 123.8 . .
S1 C7 H7 123.5 . .
C6 C7 S1 113.01(19) . .
C6 C7 H7 123.5 . .
C2 C8 S1 127.25(18) . .
C5 C8 S1 111.72(16) . .
C5 C8 C2 121.0(2) . .
C4 C9 H9 106.6 . .
C4 C9 C10 112.35(18) . .
C4 C9 C23 110.9(2) . .
C10 C9 H9 106.6 . .
C10 C9 C23 113.3(2) . .
C23 C9 H9 106.6 . .
C9 C10 H10A 108.7 . .
C9 C10 H10B 108.7 . .
H10A C10 H10B 107.6 . .
C11 C10 C9 114.1(2) . .
C11 C10 H10A 108.7 . .
C11 C10 H10B 108.7 . .
C10 C11 H11A 108.8 . .
C10 C11 H11B 108.8 . .
H11A C11 H11B 107.7 . .
C12 C11 C10 113.6(2) . .
C12 C11 H11A 108.8 . .
C12 C11 H11B 108.8 . .
C11 C12 H12A 108.5 . .
C11 C12 H12B 108.5 . .
H12A C12 H12B 107.5 . .
C13 C12 C11 115.0(2) . .
C13 C12 H12A 108.5 . .
C13 C12 H12B 108.5 . .
C12 C13 H13A 108.5 . .
C12 C13 H13B 108.5 . .
H13A C13 H13B 107.5 . .
C14 C13 C12 115.1(3) . .
C14 C13 H13A 108.5 . .
C14 C13 H13B 108.5 . .
C13 C14 H14A 109.0 . .
C13 C14 H14B 109.0 . .
C13 C14 C15 113.0(4) . .
H14A C14 H14B 107.8 . .
C15 C14 H14A 109.0 . .
C15 C14 H14B 109.0 . .
C14 C15 H15A 109.0 . .
C14 C15 H15B 109.0 . .
H15A C15 H15B 107.8 . .
C16 C15 C14 112.8(6) . .
C16 C15 H15A 109.0 . .
C16 C15 H15B 109.0 . .
C15 C16 H16A 109.4 . .
C15 C16 H16B 109.4 . .
C15 C16 C17 111.1(9) . .
H16A C16 H16B 108.0 . .
C17 C16 H16A 109.4 . .
C17 C16 H16B 109.4 . .
C16 C17 H17A 109.5 . .
C16 C17 H17B 109.5 . .
C16 C17 H17C 109.5 . .
H17A C17 H17B 109.5 . .
H17A C17 H17C 109.5 . .
H17B C17 H17C 109.5 . .
H18A C18 H18B 109.5 . .
H18A C18 H18C 109.5 . .
H18B C18 H18C 109.5 . .
C19 C18 H18A 109.5 . .
C19 C18 H18B 109.5 . .
C19 C18 H18C 109.5 . .
C18 C19 H19A 108.6 . .
C18 C19 H19B 108.6 . .
H19A C19 H19B 107.6 . .
C20 C19 C18 114.7(5) . .
C20 C19 H19A 108.6 . .
C20 C19 H19B 108.6 . .
C19 C20 H20A 108.3 . .
C19 C20 H20B 108.3 . .
H20A C20 H20B 107.4 . .
C21 C20 C19 115.8(4) . .
C21 C20 H20A 108.3 . .
C21 C20 H20B 108.3 . .
C20 C21 H21A 108.2 . .
C20 C21 H21B 108.2 . .
C20 C21 C22 116.4(3) . .
H21A C21 H21B 107.4 . .
C22 C21 H21A 108.2 . .
C22 C21 H21B 108.2 . .
C21 C22 H22A 109.2 . .
C21 C22 H22B 109.2 . .
H22A C22 H22B 107.9 . .
C23 C22 C21 112.0(3) . .
C23 C22 H22A 109.2 . .
C23 C22 H22B 109.2 . .
C9 C23 H23A 108.1 . .
C9 C23 H23B 108.1 . .
C22 C23 C9 116.8(2) . .
C22 C23 H23A 108.1 . .
C22 C23 H23B 108.1 . .
H23A C23 H23B 107.3 . .

loop_
_geom_bond_atom_site_label_1
_geom_bond_atom_site_label_2
_geom_bond_distance
_geom_bond_site_symmetry_2
S1 C7 1.718(3) .
S1 C8 1.720(2) .
N1 C3 1.390(3) .
N1 C4 1.311(3) .
C1 H1 0.9300 .
C1 C2 1.394(3) .
C1 C3 1.391(3) 2_665
C2 C3 1.428(3) .
C2 C8 1.430(3) .
C3 C1 1.391(3) 2_665
C4 C5 1.438(3) .
C4 C9 1.519(3) .
C5 C6 1.440(3) .
C5 C8 1.387(3) .
C6 H6 0.9300 .
C6 C7 1.347(4) .
C7 H7 0.9300 .
C9 H9 0.9800 .
C9 C10 1.531(3) .
C9 C23 1.543(3) .
C10 H10A 0.9700 .
C10 H10B 0.9700 .
C10 C11 1.530(3) .
C11 H11A 0.9700 .
C11 H11B 0.9700 .
C11 C12 1.522(4) .
C12 H12A 0.9700 .
C12 H12B 0.9700 .
C12 C13 1.522(4) .
C13 H13A 0.9700 .
C13 H13B 0.9700 .
C13 C14 1.506(5) .
C14 H14A 0.9700 .
C14 H14B 0.9700 .
C14 C15 1.514(6) .
C15 H15A 0.9700 .
C15 H15B 0.9700 .
C15 C16 1.475(11) .
C16 H16A 0.9700 .
C16 H16B 0.9700 .
C16 C17 1.768(15) .
C17 H17A 0.9600 .
C17 H17B 0.9600 .
C17 H17C 0.9600 .
C18 H18A 0.9600 .
C18 H18B 0.9600 .
C18 H18C 0.9600 .
C18 C19 1.516(8) .
C19 H19A 0.9700 .
C19 H19B 0.9700 .
C19 C20 1.489(6) .
C20 H20A 0.9700 .
C20 H20B 0.9700 .
C20 C21 1.481(5) .
C21 H21A 0.9700 .
C21 H21B 0.9700 .
C21 C22 1.522(4) .
C22 H22A 0.9700 .
C22 H22B 0.9700 .
C22 C23 1.510(4) .
C23 H23A 0.9700 .
C23 H23B 0.9700 .

loop_
_geom_torsion_atom_site_label_1
_geom_torsion_atom_site_label_2
_geom_torsion_atom_site_label_3
_geom_torsion_atom_site_label_4
_geom_torsion
_geom_torsion_site_symmetry_1
_geom_torsion_site_symmetry_4
N1 C4 C5 C6 -179.5(2) . .
N1 C4 C5 C8 0.0(3) . .
N1 C4 C9 C10 19.4(3) . .
N1 C4 C9 C23 -108.6(2) . .
C1 C2 C3 N1 179.7(2) . .
C1 C2 C3 C1 0.1(4) . 2_665
C1 C2 C8 S1 0.1(3) . .
C1 C2 C8 C5 -178.6(2) . .
C3 N1 C4 C5 1.1(3) . .
C3 N1 C4 C9 -179.08(19) . .
C3 C1 C2 C3 -0.1(4) 2_665 .
C3 C1 C2 C8 -179.7(2) 2_665 .
C3 C2 C8 S1 -179.49(16) . .
C3 C2 C8 C5 1.8(3) . .
C4 N1 C3 C1 178.8(2) . 2_665
C4 N1 C3 C2 -0.7(3) . .
C4 C5 C6 C7 -179.2(2) . .
C4 C5 C8 S1 179.58(16) . .
C4 C5 C8 C2 -1.5(3) . .
C4 C9 C10 C11 168.1(2) . .
C4 C9 C23 C22 69.2(3) . .
C5 C4 C9 C10 -160.7(2) . .
C5 C4 C9 C23 71.3(3) . .
C5 C6 C7 S1 -1.0(3) . .
C6 C5 C8 S1 -0.8(3) . .
C6 C5 C8 C2 178.10(19) . .
C7 S1 C8 C2 -178.6(2) . .
C7 S1 C8 C5 0.19(18) . .
C8 S1 C7 C6 0.5(2) . .
C8 C2 C3 N1 -0.7(3) . .
C8 C2 C3 C1 179.74(19) . 2_665
C8 C5 C6 C7 1.2(3) . .
C9 C4 C5 C6 0.6(4) . .
C9 C4 C5 C8 -179.8(2) . .
C9 C10 C11 C12 168.4(2) . .
C10 C9 C23 C22 -58.2(3) . .
C10 C11 C12 C13 -68.2(3) . .
C11 C12 C13 C14 -65.1(4) . .
C12 C13 C14 C15 178.3(4) . .
C13 C14 C15 C16 -178.2(6) . .
C14 C15 C16 C17 179.1(8) . .
C18 C19 C20 C21 -178.9(6) . .
C19 C20 C21 C22 173.7(5) . .
C20 C21 C22 C23 -173.9(4) . .
C21 C22 C23 C9 170.5(3) . .
C23 C9 C10 C11 -65.2(3) . .
